data_4319100
loop_
_publ_author_name
'Rolf Minkwitz'
'Michael Berkei'
'Ralf Ludwig'

_publ_section_title
;
 Preparation and Crystal Structure of Tetraphenylphosphonium
 Triiodotetrabromide [PPh4][I3Br4]
;
_journal_name_full 'Inorganic Chemistry'
_journal_page_first 25
_journal_page_last 28
_journal_paper_doi 10.1021/ic000257y
_journal_volume 40
_journal_year 2001
_chemical_formula_sum 'C24 H20 Br4 I3 P'
_chemical_formula_weight 1039.71
_chemical_name_common 'tetraphenylphosphonium triiodotetrabromide'
_space_group_IT_number 2
_symmetry_space_group_name_Hall '-P 1'
_symmetry_space_group_name_H-M 'P -1'
_atom_sites_solution_hydrogens geom
_atom_sites_solution_primary direct
_atom_sites_solution_secondary difmap
_audit_creation_method SHELXL
_cell_angle_alpha 66.800(10)
_cell_angle_beta 77.210(10)
_cell_angle_gamma 85.730(10)
_cell_formula_units_Z 2
_cell_length_a 10.9470(10)
_cell_length_b 11.9450(10)
_cell_length_c 12.8960(10)
_cell_measurement_temperature 173(2)
_cell_volume 1511.3(3)
_computing_cell_refinement 'DENZO SCALEPACK'
_computing_data_collection KappaCCD
_computing_data_reduction 'DENZO SCALEPACK'
_computing_molecular_graphics 'SHELXTL-Plus (Sheldrick, 1990)'
_computing_publication_material
;SHELXL-93 (Sheldrick, 1993), Parst
(Nardelli, 1983), Platon (Spek, 1982) & Missym (Le Page, 1987)
;
_computing_structure_refinement 'SHELXL-93 (Sheldrick, 1993)'
_computing_structure_solution 'SHELXS-86 (Sheldrick, 1990)'
_diffrn_ambient_temperature 173(2)
_diffrn_measurement_device 'KappaCCD NONIUS'
_diffrn_measurement_method \w--2\q
_diffrn_radiation_monochromator graphite
_diffrn_radiation_source 'fine-focus sealed tube'
_diffrn_radiation_type MoK\a
_diffrn_radiation_wavelength 0.71069
_diffrn_reflns_av_R_equivalents 0.0339
_diffrn_reflns_av_sigmaI/netI 0.0807
_diffrn_reflns_limit_h_max 13
_diffrn_reflns_limit_h_min -13
_diffrn_reflns_limit_k_max 14
_diffrn_reflns_limit_k_min -14
_diffrn_reflns_limit_l_max 15
_diffrn_reflns_limit_l_min -15
_diffrn_reflns_number 10073
_diffrn_reflns_theta_max 25.63
_diffrn_reflns_theta_min 2.64
_exptl_absorpt_coefficient_mu 8.455
_exptl_absorpt_correction_type none
_exptl_crystal_colour red
_exptl_crystal_density_diffrn 2.285
_exptl_crystal_density_meas ?
_exptl_crystal_density_method none
_exptl_crystal_description parallelepiped
_exptl_crystal_F_000 956
_exptl_crystal_size_max 0.15
_exptl_crystal_size_mid 0.15
_exptl_crystal_size_min 0.1
_refine_diff_density_max 0.938
_refine_diff_density_min -0.881
_refine_diff_density_rms 0.158
_refine_ls_extinction_coef 0.0034(2)
_refine_ls_extinction_expression Fc^*^=kFc[1+0.001xFc^2^\l^3^/sin(2\q)]^-1/4^
_refine_ls_extinction_method SHELXL
_refine_ls_goodness_of_fit_all 0.850
_refine_ls_goodness_of_fit_obs 0.898
_refine_ls_matrix_type full
_refine_ls_number_parameters 290
_refine_ls_number_reflns 5530
_refine_ls_number_restraints 0
_refine_ls_restrained_S_all 0.850
_refine_ls_restrained_S_obs 0.898
_refine_ls_R_factor_all 0.0779
_refine_ls_R_factor_obs 0.0362
_refine_ls_shift/su_max -0.337
_refine_ls_shift/su_mean 0.036
_refine_ls_structure_factor_coef Fsqd
_refine_ls_weighting_details 'w=1/[\s^2^(Fo^2^)+(0.0705P)^2^+0.0000P] where P=(Fo^2^+2Fc^2^)/3'
_refine_ls_weighting_scheme calc
_refine_ls_wR_factor_all 0.1207
_refine_ls_wR_factor_obs 0.0944
_reflns_number_observed 3138
_reflns_number_total 5530
_reflns_observed_criterion >2sigma(I)
_cod_data_source_file ic000257y.cif
_cod_data_source_block C24H20Br4I3P
_cod_depositor_comments
;
The following automatic conversions were performed:

'_exptl_crystal_density_meas' value 'not measured' was changed to '?'
- the value is perceived as not measured.

Automatic conversion script
Id: cif_fix_values 3008 2015-01-20 13:52:24Z robertas 

The following automatic conversions were performed:

'_refine_ls_weighting_scheme' value 'calc
w=1/[\s^2^(Fo^2^)+(0.0705P)^2^+0.0000P] where P=(Fo^2^+2Fc^2^)/3' was
changed to 'calc'. New tag '_refine_ls_weighting_details' was
created. The value of the new tag was set to
'w=1/[\s^2^(Fo^2^)+(0.0705P)^2^+0.0000P] where P=(Fo^2^+2Fc^2^)/3'.

Automatic conversion script
Id: cif_fix_values 3143 2015-03-26 13:38:13Z robertas 
;
_cod_original_cell_volume 1511.3(2)
_cod_database_code 4319100

loop_
_symmetry_equiv_pos_as_xyz
'x, y, z'
'-x, -y, -z'

loop_
_atom_site_aniso_label
_atom_site_aniso_U_11
_atom_site_aniso_U_22
_atom_site_aniso_U_33
_atom_site_aniso_U_23
_atom_site_aniso_U_13
_atom_site_aniso_U_12
I1 0.0690(3) 0.0657(2) 0.0699(2) -0.0291(2) -0.0139(2) 0.0132(2)
I2 0.0684(3) 0.0727(3) 0.0748(2) -0.0324(2) -0.0063(2) -0.0105(2)
I3 0.0581(2) 0.0679(3) 0.0593(2) -0.0137(2) -0.0120(2) 0.0009(2)
Br1 0.0682(5) 0.1207(7) 0.1158(6) -0.0316(5) -0.0045(4) 0.0001(5)
Br2 0.1163(6) 0.1639(8) 0.1039(5) -0.0496(5) -0.0482(5) -0.0186(6)
Br3 0.0815(5) 0.1017(5) 0.0720(4) -0.0341(3) -0.0203(3) 0.0051(4)
Br4 0.0910(5) 0.0822(5) 0.0951(5) -0.0340(4) -0.0245(4) -0.0040(4)
P1 0.0450(8) 0.0493(8) 0.0433(7) -0.0200(6) -0.0089(6) 0.0012(6)
C11 0.045(3) 0.044(3) 0.049(3) -0.021(2) -0.012(2) 0.001(2)
C12 0.056(4) 0.068(4) 0.064(3) -0.021(3) -0.008(3) -0.001(3)
C13 0.065(4) 0.065(4) 0.078(4) -0.022(3) -0.025(3) 0.015(3)
C14 0.094(5) 0.051(3) 0.064(3) -0.021(3) -0.026(3) 0.019(3)
C15 0.087(5) 0.055(4) 0.041(3) -0.013(3) -0.002(3) -0.004(3)
C16 0.053(3) 0.061(3) 0.044(3) -0.019(3) -0.005(2) -0.003(3)
C21 0.047(3) 0.045(3) 0.047(3) -0.016(2) -0.009(2) 0.010(3)
C22 0.053(4) 0.059(4) 0.066(3) -0.019(3) -0.014(3) 0.004(3)
C23 0.051(4) 0.081(4) 0.076(4) -0.025(3) -0.006(3) 0.014(3)
C24 0.065(4) 0.096(5) 0.063(4) -0.028(3) -0.004(3) 0.033(4)
C25 0.082(5) 0.073(4) 0.069(4) -0.036(3) -0.013(3) 0.020(4)
C26 0.061(4) 0.061(4) 0.056(3) -0.025(3) -0.018(3) 0.013(3)
C31 0.057(3) 0.066(3) 0.049(3) -0.032(2) -0.007(2) -0.009(3)
C32 0.105(5) 0.105(5) 0.069(3) -0.047(3) -0.051(3) 0.042(4)
C33 0.162(7) 0.143(6) 0.089(4) -0.072(4) -0.067(4) 0.067(6)
C34 0.121(6) 0.138(6) 0.073(4) -0.041(4) -0.035(4) -0.037(5)
C35 0.093(5) 0.137(5) 0.086(4) -0.083(4) 0.024(4) -0.043(4)
C36 0.063(4) 0.090(4) 0.068(4) -0.042(3) -0.005(3) -0.003(3)
C41 0.049(3) 0.049(3) 0.046(3) -0.019(2) -0.005(2) -0.001(3)
C42 0.068(4) 0.071(4) 0.067(3) -0.030(3) -0.018(3) -0.010(3)
C43 0.072(4) 0.099(5) 0.120(5) -0.067(4) -0.026(4) -0.008(4)
C44 0.058(4) 0.071(4) 0.143(6) -0.050(4) 0.011(4) -0.020(4)
C45 0.066(4) 0.071(5) 0.091(5) -0.013(4) -0.007(4) -0.004(4)
C46 0.055(4) 0.055(3) 0.073(4) -0.022(3) -0.013(3) 0.000(3)

loop_
_atom_site_label
_atom_site_type_symbol
_atom_site_fract_x
_atom_site_fract_y
_atom_site_fract_z
_atom_site_U_iso_or_equiv
_atom_site_thermal_displace_type
_atom_site_occupancy
_atom_site_calc_flag
_atom_site_refinement_flags
_atom_site_disorder_group
I1 I 0.63264(4) 0.43481(4) 1.12335(3) 0.06811(13) Uani 1 d . .
I2 I 0.49056(4) 0.19054(4) 1.44874(3) 0.07159(13) Uani 1 d . .
I3 I 0.36829(4) 0.17223(4) 1.08893(3) 0.06528(13) Uani 1 d . .
Br1 Br 0.84984(8) 0.53166(9) 1.04434(8) 0.1085(3) Uani 1 d . .
Br2 Br 0.56909(9) 0.09265(10) 1.63552(7) 0.1234(3) Uani 1 d . .
Br3 Br 0.34060(7) 0.06642(7) 0.95906(6) 0.0845(2) Uani 1 d . .
Br4 Br 0.38947(7) 0.30830(7) 1.23351(6) 0.0885(2) Uani 1 d . .
P1 P 0.04385(13) 0.20887(12) 0.65956(11) 0.0453(4) Uani 1 d . .
C11 C 0.0829(5) 0.0617(4) 0.7576(4) 0.0449(13) Uani 1 d . .
C12 C 0.2054(6) 0.0172(5) 0.7359(5) 0.065(2) Uani 1 d . .
H12A H 0.2650(6) 0.0664(5) 0.6692(5) 0.080 Uiso 1 d R .
C13 C 0.2392(6) -0.0941(6) 0.8089(5) 0.070(2) Uani 1 d . .
H13A H 0.3229(6) -0.1229(6) 0.7946(5) 0.080 Uiso 1 d R .
C14 C 0.1505(6) -0.1638(5) 0.9048(5) 0.069(2) Uani 1 d . .
H14A H 0.1724(6) -0.2425(5) 0.9557(5) 0.080 Uiso 1 d R .
C15 C 0.0317(6) -0.1216(5) 0.9266(4) 0.064(2) Uani 1 d . .
H15A H -0.0286(6) -0.1711(5) 0.9926(4) 0.080 Uiso 1 d R .
C16 C -0.0036(5) -0.0087(5) 0.8548(4) 0.054(2) Uani 1 d . .
H16A H -0.0864(5) 0.0212(5) 0.8716(4) 0.080 Uiso 1 d R .
C21 C -0.0973(5) 0.2654(5) 0.7275(4) 0.0473(14) Uani 1 d . .
C22 C -0.2099(5) 0.2094(5) 0.7517(5) 0.061(2) Uani 1 d . .
H22A H -0.2143(5) 0.1415(5) 0.7305(5) 0.080 Uiso 1 d R .
C23 C -0.3150(6) 0.2477(6) 0.8067(5) 0.073(2) Uani 1 d . .
H23A H -0.3942(6) 0.2072(6) 0.8256(5) 0.080 Uiso 1 d R .
C24 C -0.3056(6) 0.3455(6) 0.8345(5) 0.079(2) Uani 1 d . .
H24A H -0.3794(6) 0.3738(6) 0.8725(5) 0.080 Uiso 1 d R .
C25 C -0.1956(6) 0.4049(6) 0.8087(5) 0.073(2) Uani 1 d . .
H25A H -0.1919(6) 0.4743(6) 0.8279(5) 0.080 Uiso 1 d R .
C26 C -0.0891(6) 0.3635(5) 0.7550(4) 0.059(2) Uani 1 d . .
H26A H -0.0094(6) 0.4027(5) 0.7372(4) 0.080 Uiso 1 d R .
C31 C 0.0187(5) 0.2029(5) 0.5288(4) 0.0547(15) Uani 1 d . .
C32 C -0.0690(6) 0.2782(6) 0.4720(5) 0.086(2) Uani 1 d . .
H32A H -0.1214(6) 0.3274(6) 0.5071(5) 0.080 Uiso 1 d R .
C33 C -0.0821(9) 0.2826(7) 0.3670(6) 0.119(3) Uani 1 d . .
H33A H -0.1454(9) 0.3325(7) 0.3301(6) 0.080 Uiso 1 d R .
C34 C -0.0059(8) 0.2191(8) 0.3168(6) 0.106(3) Uani 1 d . .
H34A H -0.0120(8) 0.2277(8) 0.2409(6) 0.080 Uiso 1 d R .
C35 C 0.0835(7) 0.1415(7) 0.3706(6) 0.098(2) Uani 1 d . .
H35A H 0.1334(7) 0.0935(7) 0.3327(6) 0.080 Uiso 1 d R .
C36 C 0.0977(6) 0.1335(6) 0.4787(5) 0.071(2) Uani 1 d . .
H36A H 0.1564(6) 0.0840(6) 0.5140(5) 0.080 Uiso 1 d R .
C41 C 0.1696(5) 0.3121(5) 0.6248(4) 0.0484(14) Uani 1 d . .
C42 C 0.2300(6) 0.3078(5) 0.7100(5) 0.067(2) Uani 1 d . .
H42A H 0.2089(6) 0.2447(5) 0.7857(5) 0.080 Uiso 1 d R .
C43 C 0.3213(6) 0.3947(6) 0.6853(6) 0.088(2) Uani 1 d . .
H43A H 0.3646(6) 0.3912(6) 0.7436(6) 0.080 Uiso 1 d R .
C44 C 0.3484(6) 0.4865(6) 0.5757(7) 0.092(2) Uani 1 d . .
H44A H 0.4078(6) 0.5490(6) 0.5608(7) 0.080 Uiso 1 d R .
C45 C 0.2933(7) 0.4905(6) 0.4911(6) 0.083(2) Uani 1 d . .
H45A H 0.3159(7) 0.5529(6) 0.4151(6) 0.080 Uiso 1 d R .
C46 C 0.2040(6) 0.4028(5) 0.5147(5) 0.062(2) Uani 1 d . .
H46A H 0.1648(6) 0.4036(5) 0.4548(5) 0.080 Uiso 1 d R .

loop_
_atom_type_symbol
_atom_type_description
_atom_type_scat_dispersion_real
_atom_type_scat_dispersion_imag
_atom_type_scat_source
C C 0.0033 0.0016 'International Tables Vol C Tables 4.2.6.8 and 6.1.1.4'
H H 0.0000 0.0000 'International Tables Vol C Tables 4.2.6.8 and 6.1.1.4'
P P 0.1023 0.0942 'International Tables Vol C Tables 4.2.6.8 and 6.1.1.4'
Br Br -0.2901 2.4595 'International Tables Vol C Tables 4.2.6.8 and 6.1.1.4'
I I -0.4742 1.8119 'International Tables Vol C Tables 4.2.6.8 and 6.1.1.4'

loop_
_geom_angle_atom_site_label_1
_geom_angle_atom_site_label_2
_geom_angle_atom_site_label_3
_geom_angle
_geom_angle_site_symmetry_1
_geom_angle_site_symmetry_3
_geom_angle_publ_flag
Br1 I1 Br4 174.82(3) . . ?
Br3 I3 Br4 176.28(3) . . ?
I1 Br4 I3 103.26(3) . . ?
C41 P1 C31 108.9(2) . . ?
C41 P1 C11 108.5(2) . . ?
C31 P1 C11 111.7(3) . . ?
C41 P1 C21 108.6(3) . . ?
C31 P1 C21 108.8(3) . . ?
C11 P1 C21 110.2(2) . . ?
C16 C11 C12 119.1(5) . . ?
C16 C11 P1 121.8(4) . . ?
C12 C11 P1 119.1(4) . . ?
C13 C12 C11 120.9(5) . . ?
C13 C12 H12A 120.3(4) . . ?
C11 C12 H12A 118.8(3) . . ?
C12 C13 C14 119.0(6) . . ?
C12 C13 H13A 120.4(4) . . ?
C14 C13 H13A 120.6(4) . . ?
C15 C14 C13 120.6(5) . . ?
C15 C14 H14A 119.5(3) . . ?
C13 C14 H14A 119.9(4) . . ?
C14 C15 C16 121.2(5) . . ?
C14 C15 H15A 119.6(3) . . ?
C16 C15 H15A 119.2(3) . . ?
C11 C16 C15 119.1(5) . . ?
C11 C16 H16A 120.0(3) . . ?
C15 C16 H16A 120.8(3) . . ?
C22 C21 C26 120.3(5) . . ?
C22 C21 P1 120.2(4) . . ?
C26 C21 P1 119.6(4) . . ?
C21 C22 C23 120.7(6) . . ?
C21 C22 H22A 119.2(3) . . ?
C23 C22 H22A 120.2(4) . . ?
C22 C23 C24 118.6(6) . . ?
C22 C23 H23A 120.9(4) . . ?
C24 C23 H23A 120.5(4) . . ?
C25 C24 C23 122.0(6) . . ?
C25 C24 H24A 118.9(4) . . ?
C23 C24 H24A 119.1(4) . . ?
C24 C25 C26 118.8(6) . . ?
C24 C25 H25A 120.3(4) . . ?
C26 C25 H25A 120.8(4) . . ?
C21 C26 C25 119.6(6) . . ?
C21 C26 H26A 119.7(3) . . ?
C25 C26 H26A 120.7(4) . . ?
C36 C31 C32 120.5(5) . . ?
C36 C31 P1 119.1(5) . . ?
C32 C31 P1 120.0(5) . . ?
C33 C32 C31 120.9(7) . . ?
C33 C32 H32A 119.8(5) . . ?
C31 C32 H32A 119.4(4) . . ?
C34 C33 C32 119.4(8) . . ?
C34 C33 H33A 120.5(5) . . ?
C32 C33 H33A 120.0(5) . . ?
C33 C34 C35 121.8(7) . . ?
C33 C34 H34A 118.5(5) . . ?
C35 C34 H34A 119.6(5) . . ?
C34 C35 C36 120.0(7) . . ?
C34 C35 H35A 118.8(5) . . ?
C36 C35 H35A 121.2(4) . . ?
C31 C36 C35 117.3(6) . . ?
C31 C36 H36A 122.0(4) . . ?
C35 C36 H36A 120.7(4) . . ?
C42 C41 C46 118.9(5) . . ?
C42 C41 P1 119.8(4) . . ?
C46 C41 P1 121.2(4) . . ?
C41 C42 C43 119.8(6) . . ?
C41 C42 H42A 119.9(3) . . ?
C43 C42 H42A 120.2(4) . . ?
C44 C43 C42 119.1(7) . . ?
C44 C43 H43A 120.7(5) . . ?
C42 C43 H43A 120.2(4) . . ?
C43 C44 C45 121.9(7) . . ?
C43 C44 H44A 118.6(5) . . ?
C45 C44 H44A 119.5(4) . . ?
C46 C45 C44 119.0(6) . . ?
C46 C45 H45A 120.4(4) . . ?
C44 C45 H45A 120.5(4) . . ?
C45 C46 C41 121.0(6) . . ?
C45 C46 H46A 120.1(4) . . ?
C41 C46 H46A 118.9(4) . . ?

loop_
_geom_bond_atom_site_label_1
_geom_bond_atom_site_label_2
_geom_bond_distance
_geom_bond_site_symmetry_2
_geom_bond_publ_flag
I1 Br1 2.5374(10) . ?
I1 Br4 2.9362(10) . ?
I2 Br2 2.5408(10) . ?
I3 Br3 2.5385(9) . ?
I3 Br4 2.9677(10) . ?
P1 C41 1.778(6) . ?
P1 C31 1.796(5) . ?
P1 C11 1.802(5) . ?
P1 C21 1.823(5) . ?
C11 C16 1.392(7) . ?
C11 C12 1.416(8) . ?
C12 C13 1.373(8) . ?
C12 H12A 0.96 . ?
C13 C14 1.393(8) . ?
C13 H13A 0.96 . ?
C14 C15 1.370(8) . ?
C14 H14A 0.96 . ?
C15 C16 1.387(7) . ?
C15 H15A 0.96 . ?
C16 H16A 0.96 . ?
C21 C22 1.361(8) . ?
C21 C26 1.364(8) . ?
C22 C23 1.361(8) . ?
C22 H22A 0.96 . ?
C23 C24 1.367(10) . ?
C23 H23A 0.96 . ?
C24 C25 1.352(9) . ?
C24 H24A 0.96 . ?
C25 C26 1.382(8) . ?
C25 H25A 0.96 . ?
C26 H26A 0.96 . ?
C31 C36 1.387(8) . ?
C31 C32 1.390(8) . ?
C32 C33 1.373(9) . ?
C32 H32A 0.96 . ?
C33 C34 1.321(11) . ?
C33 H33A 0.96 . ?
C34 C35 1.399(11) . ?
C34 H34A 0.96 . ?
C35 C36 1.401(9) . ?
C35 H35A 0.96 . ?
C36 H36A 0.91 . ?
C41 C42 1.384(8) . ?
C41 C46 1.395(7) . ?
C42 C43 1.390(9) . ?
C42 H42A 0.96 . ?
C43 C44 1.389(9) . ?
C43 H43A 0.96 . ?
C44 C45 1.343(11) . ?
C44 H44A 0.96 . ?
C45 C46 1.383(9) . ?
C45 H45A 0.96 . ?
C46 H46A 0.96 . ?
